data_4119535
loop_
_publ_author_name
'Sabuj Kundu'
'Jongwook Choi'
'David Y. Wang'
'Yuriy Choliy'
'Thomas J. Emge'
'Karsten Krogh-Jespersen'
'Alan S. Goldman'

_publ_section_title
;
 Cleavage of Ether, Ester, and Tosylate C(sp3)-O Bonds by an Iridium
 Complex, Initiated by Oxidative Addition of C-H Bonds. Experimental and
 Computational Studies
;
_journal_name_full 'Journal of the American Chemical Society'
_journal_page_first 5127
_journal_page_last 5143
_journal_paper_doi 10.1021/ja312464b
_journal_volume 135
_journal_year 2013
_chemical_formula_sum 'C31 H51 Ir O3 P2 S'
_chemical_formula_weight 757.92
_chemical_name_systematic
; 
 ? 
;
_space_group_IT_number 14
_symmetry_cell_setting monoclinic
_symmetry_space_group_name_Hall '-P 2ybc'
_symmetry_space_group_name_H-M 'P 1 21/c 1'
_atom_sites_solution_hydrogens geom
_atom_sites_solution_primary direct
_atom_sites_solution_secondary difmap
_audit_creation_method SHELXL-97
_cell_angle_alpha 90.00
_cell_angle_beta 93.460(1)
_cell_angle_gamma 90.00
_cell_formula_units_Z 4
_cell_length_a 8.1797(6)
_cell_length_b 20.2007(15)
_cell_length_c 19.8697(15)
_cell_measurement_reflns_used 9559
_cell_measurement_temperature 100(2)
_cell_measurement_theta_max 30.57
_cell_measurement_theta_min 2.29
_cell_volume 3277.2(4)
_computing_cell_refinement 'Bruker SMART'
_computing_data_collection 'Bruker SMART'
_computing_data_reduction 'Bruker SAINT'
_computing_molecular_graphics 'Bruker SHELXTL'
_computing_publication_material 'Bruker SHELXTL'
_computing_structure_refinement 'SHELXL-97 (Sheldrick, 1997)'
_computing_structure_solution 'SHELXS-97 (Sheldrick, 1990)'
_diffrn_ambient_temperature 100(2)
_diffrn_measured_fraction_theta_full 0.994
_diffrn_measured_fraction_theta_max 0.994
_diffrn_measurement_device_type 'CCD area detector'
_diffrn_measurement_method 'phi and omega scans'
_diffrn_radiation_monochromator graphite
_diffrn_radiation_source 'fine-focus sealed tube'
_diffrn_radiation_type MoK\a
_diffrn_radiation_wavelength 0.71073
_diffrn_reflns_av_R_equivalents 0.0510
_diffrn_reflns_av_sigmaI/netI 0.0485
_diffrn_reflns_limit_h_max 11
_diffrn_reflns_limit_h_min -11
_diffrn_reflns_limit_k_max 28
_diffrn_reflns_limit_k_min -28
_diffrn_reflns_limit_l_max 28
_diffrn_reflns_limit_l_min -28
_diffrn_reflns_number 39045
_diffrn_reflns_theta_full 30.63
_diffrn_reflns_theta_max 30.63
_diffrn_reflns_theta_min 2.02
_exptl_absorpt_coefficient_mu 4.264
_exptl_absorpt_correction_T_max 0.9999
_exptl_absorpt_correction_T_min 0.6851
_exptl_absorpt_correction_type multi-scan
_exptl_absorpt_process_details 'Bruker SAINT (SADABS)'
_exptl_crystal_colour orange
_exptl_crystal_density_diffrn 1.536
_exptl_crystal_description plate
_exptl_crystal_F_000 1536
_exptl_crystal_size_max 0.22
_exptl_crystal_size_mid 0.15
_exptl_crystal_size_min 0.03
_refine_diff_density_max 7.383
_refine_diff_density_min -4.053
_refine_diff_density_rms 0.288
_refine_ls_extinction_method none
_refine_ls_goodness_of_fit_ref 1.002
_refine_ls_hydrogen_treatment mixed
_refine_ls_matrix_type full
_refine_ls_number_parameters 359
_refine_ls_number_reflns 10065
_refine_ls_number_restraints 436
_refine_ls_restrained_S_all 0.984
_refine_ls_R_factor_all 0.0701
_refine_ls_R_factor_gt 0.0546
_refine_ls_shift/su_max 0.002
_refine_ls_shift/su_mean 0.000
_refine_ls_structure_factor_coef Fsqd
_refine_ls_weighting_details 'calc w=1/[\s^2^(Fo^2^)+(0.0740P)^2^+36.0000P] where P=(Fo^2^+2Fc^2^)/3'
_refine_ls_weighting_scheme calc
_refine_ls_wR_factor_gt 0.1353
_refine_ls_wR_factor_ref 0.1444
_reflns_number_gt 8060
_reflns_number_total 10065
_reflns_threshold_expression >2sigma(I)
_cod_data_source_file ja312464b_si_014.cif
_cod_data_source_block irphtos
_cod_database_code 4119535

loop_
_symmetry_equiv_pos_as_xyz
'x, y, z'
'-x, y+1/2, -z+1/2'
'-x, -y, -z'
'x, -y-1/2, z-1/2'

loop_
_atom_site_label
_atom_site_type_symbol
_atom_site_fract_x
_atom_site_fract_y
_atom_site_fract_z
_atom_site_U_iso_or_equiv
_atom_site_adp_type
_atom_site_occupancy
_atom_site_symmetry_multiplicity
_atom_site_calc_flag
_atom_site_refinement_flags
Ir1 Ir 1.07805(3) 0.709441(10) 0.035008(9) 0.01307(7) Uani 1 1 d D
H1 H 1.228(6) 0.760(3) 0.046(4) 0.020 Uiso 1 1 d D
P1 P 1.18940(18) 0.62171(8) 0.09888(7) 0.0156(3) Uani 1 1 d .
P2 P 0.97996(19) 0.77876(8) -0.05132(7) 0.0154(3) Uani 1 1 d .
C1 C 1.1988(7) 0.6669(3) -0.0400(3) 0.0150(10) Uani 1 1 d U
C2 C 1.2818(7) 0.6060(3) -0.0313(3) 0.0182(11) Uani 1 1 d U
C3 C 1.3669(7) 0.5779(3) -0.0833(3) 0.0195(11) Uani 1 1 d U
H3 H 1.4233 0.5372 -0.0758 0.023 Uiso 1 1 calc R
C4 C 1.3698(8) 0.6087(3) -0.1455(3) 0.0223(12) Uani 1 1 d U
H4 H 1.4279 0.5895 -0.1806 0.027 Uiso 1 1 calc R
C5 C 1.2871(8) 0.6677(3) -0.1558(3) 0.0220(12) Uani 1 1 d U
H5 H 1.2852 0.6880 -0.1989 0.026 Uiso 1 1 calc R
C6 C 1.2058(7) 0.6982(3) -0.1039(3) 0.0175(11) Uani 1 1 d U
C7 C 1.2648(9) 0.5672(3) 0.0332(3) 0.0251(13) Uani 1 1 d U
H7A H 1.3724 0.5484 0.0487 0.030 Uiso 1 1 calc R
H7B H 1.1874 0.5300 0.0246 0.030 Uiso 1 1 calc R
C8 C 1.1276(7) 0.7649(3) -0.1161(3) 0.0187(11) Uani 1 1 d U
H8A H 1.0708 0.7662 -0.1615 0.022 Uiso 1 1 calc R
H8B H 1.2123 0.7999 -0.1135 0.022 Uiso 1 1 calc R
C9 C 1.3730(7) 0.6369(3) 0.1573(3) 0.0195(11) Uani 1 1 d U
C10 C 1.4382(8) 0.5736(4) 0.1931(3) 0.0254(13) Uani 1 1 d U
H10A H 1.4574 0.5395 0.1594 0.038 Uiso 1 1 calc R
H10B H 1.3574 0.5576 0.2237 0.038 Uiso 1 1 calc R
H10C H 1.5411 0.5836 0.2189 0.038 Uiso 1 1 calc R
C11 C 1.5053(8) 0.6635(4) 0.1130(4) 0.0272(14) Uani 1 1 d U
H11A H 1.6050 0.6732 0.1411 0.041 Uiso 1 1 calc R
H11B H 1.4660 0.7042 0.0904 0.041 Uiso 1 1 calc R
H11C H 1.5295 0.6303 0.0790 0.041 Uiso 1 1 calc R
C12 C 1.3336(8) 0.6894(4) 0.2103(3) 0.0244(12) Uani 1 1 d U
H12A H 1.4314 0.6977 0.2400 0.037 Uiso 1 1 calc R
H12B H 1.2451 0.6732 0.2371 0.037 Uiso 1 1 calc R
H12C H 1.2992 0.7305 0.1874 0.037 Uiso 1 1 calc R
C13 C 1.0305(8) 0.5685(3) 0.1368(3) 0.0241(12) Uani 1 1 d U
C14 C 1.0758(9) 0.4947(3) 0.1448(4) 0.0282(14) Uani 1 1 d U
H14A H 0.9826 0.4702 0.1611 0.042 Uiso 1 1 calc R
H14B H 1.1703 0.4901 0.1772 0.042 Uiso 1 1 calc R
H14C H 1.1035 0.4767 0.1011 0.042 Uiso 1 1 calc R
C15 C 0.8816(10) 0.5752(4) 0.0864(5) 0.0407(19) Uani 1 1 d U
H15A H 0.7935 0.5461 0.1001 0.061 Uiso 1 1 calc R
H15B H 0.9128 0.5625 0.0413 0.061 Uiso 1 1 calc R
H15C H 0.8434 0.6212 0.0856 0.061 Uiso 1 1 calc R
C16 C 0.9840(10) 0.5952(4) 0.2056(4) 0.0354(17) Uani 1 1 d U
H16A H 0.9584 0.6425 0.2017 0.053 Uiso 1 1 calc R
H16B H 1.0760 0.5888 0.2389 0.053 Uiso 1 1 calc R
H16C H 0.8880 0.5712 0.2201 0.053 Uiso 1 1 calc R
C17 C 0.9791(9) 0.8709(3) -0.0406(3) 0.0257(13) Uani 1 1 d U
C18 C 0.9852(10) 0.9077(3) -0.1084(3) 0.0280(14) Uani 1 1 d U
H18A H 0.9915 0.9555 -0.1002 0.042 Uiso 1 1 calc R
H18B H 0.8862 0.8977 -0.1368 0.042 Uiso 1 1 calc R
H18C H 1.0819 0.8934 -0.1313 0.042 Uiso 1 1 calc R
C19 C 1.1307(11) 0.8884(4) 0.0032(3) 0.0347(17) Uani 1 1 d U
H19A H 1.1450 0.9366 0.0040 0.052 Uiso 1 1 calc R
H19B H 1.2267 0.8676 -0.0151 0.052 Uiso 1 1 calc R
H19C H 1.1185 0.8724 0.0492 0.052 Uiso 1 1 calc R
C20 C 0.8271(11) 0.8931(4) -0.0046(4) 0.0344(17) Uani 1 1 d U
H20A H 0.8139 0.8650 0.0348 0.052 Uiso 1 1 calc R
H20B H 0.7298 0.8893 -0.0357 0.052 Uiso 1 1 calc R
H20C H 0.8407 0.9393 0.0098 0.052 Uiso 1 1 calc R
C21 C 0.7789(8) 0.7470(3) -0.0856(3) 0.0211(12) Uani 1 1 d U
C22 C 0.6980(9) 0.7885(4) -0.1455(3) 0.0272(14) Uani 1 1 d U
H22A H 0.6028 0.7645 -0.1655 0.041 Uiso 1 1 calc R
H22B H 0.7777 0.7953 -0.1797 0.041 Uiso 1 1 calc R
H22C H 0.6628 0.8315 -0.1287 0.041 Uiso 1 1 calc R
C23 C 0.8104(7) 0.6783(4) -0.1152(3) 0.0241(13) Uani 1 1 d U
H23A H 0.8571 0.6491 -0.0796 0.036 Uiso 1 1 calc R
H23B H 0.8873 0.6822 -0.1510 0.036 Uiso 1 1 calc R
H23C H 0.7069 0.6596 -0.1340 0.036 Uiso 1 1 calc R
C24 C 0.6556(9) 0.7423(4) -0.0312(3) 0.0303(15) Uani 1 1 d U
H24A H 0.5552 0.7210 -0.0499 0.045 Uiso 1 1 calc R
H24B H 0.6299 0.7868 -0.0153 0.045 Uiso 1 1 calc R
H24C H 0.7025 0.7159 0.0067 0.045 Uiso 1 1 calc R
S1 S 0.96484(18) 0.79625(7) 0.17201(7) 0.0165(3) Uani 1 1 d .
O1 O 0.9254(5) 0.7561(2) 0.1103(2) 0.0190(8) Uani 1 1 d U
O2 O 0.9584(6) 0.7563(3) 0.2320(2) 0.0264(10) Uani 1 1 d U
O3 O 1.1129(5) 0.8349(3) 0.1672(2) 0.0253(10) Uani 1 1 d U
C25 C 0.7996(7) 0.8533(3) 0.1731(3) 0.0169(10) Uani 1 1 d U
C26 C 0.8251(8) 0.9202(3) 0.1669(3) 0.0232(12) Uani 1 1 d U
H26 H 0.9331 0.9372 0.1655 0.028 Uiso 1 1 calc R
C27 C 0.6909(8) 0.9632(3) 0.1628(3) 0.0260(13) Uani 1 1 d U
H27 H 0.7085 1.0094 0.1582 0.031 Uiso 1 1 calc R
C28 C 0.5317(9) 0.9392(4) 0.1653(3) 0.0280(13) Uani 1 1 d U
C29 C 0.5084(8) 0.8716(4) 0.1742(4) 0.0283(13) Uani 1 1 d U
H29 H 0.4009 0.8546 0.1777 0.034 Uiso 1 1 calc R
C30 C 0.6421(8) 0.8285(3) 0.1780(4) 0.0261(13) Uani 1 1 d U
H30 H 0.6256 0.7823 0.1840 0.031 Uiso 1 1 calc R
C31 C 0.3850(10) 0.9850(4) 0.1582(4) 0.0395(18) Uani 1 1 d U
H31A H 0.3212 0.9753 0.1161 0.059 Uiso 1 1 calc R
H31B H 0.4226 1.0311 0.1577 0.059 Uiso 1 1 calc R
H31C H 0.3162 0.9784 0.1964 0.059 Uiso 1 1 calc R

loop_
_atom_site_aniso_label
_atom_site_aniso_U_11
_atom_site_aniso_U_22
_atom_site_aniso_U_33
_atom_site_aniso_U_23
_atom_site_aniso_U_13
_atom_site_aniso_U_12
Ir1 0.01532(11) 0.01963(11) 0.00419(9) -0.00034(7) -0.00002(6) 0.00115(8)
P1 0.0186(7) 0.0219(7) 0.0061(5) 0.0003(5) -0.0013(5) 0.0025(5)
P2 0.0184(7) 0.0218(7) 0.0060(6) 0.0002(5) 0.0007(5) 0.0018(5)
C1 0.015(2) 0.024(3) 0.006(2) -0.0036(18) 0.0016(17) 0.001(2)
C2 0.020(3) 0.027(3) 0.008(2) -0.0034(19) -0.0012(19) 0.002(2)
C3 0.021(3) 0.025(3) 0.012(2) -0.003(2) 0.002(2) 0.004(2)
C4 0.023(3) 0.033(3) 0.012(2) -0.005(2) 0.006(2) -0.001(2)
C5 0.021(3) 0.031(3) 0.014(2) -0.001(2) 0.004(2) 0.000(2)
C6 0.015(2) 0.029(3) 0.008(2) -0.0024(19) 0.0000(18) 0.001(2)
C7 0.041(4) 0.025(3) 0.010(2) 0.000(2) 0.003(2) 0.009(3)
C8 0.020(3) 0.027(3) 0.009(2) 0.000(2) 0.003(2) 0.000(2)
C9 0.016(3) 0.029(3) 0.013(2) 0.003(2) 0.0017(19) 0.001(2)
C10 0.024(3) 0.034(3) 0.017(3) 0.005(2) -0.004(2) 0.004(3)
C11 0.018(3) 0.038(4) 0.026(3) 0.003(3) 0.006(2) 0.000(3)
C12 0.022(3) 0.037(3) 0.014(3) -0.001(2) 0.001(2) -0.001(2)
C13 0.027(3) 0.026(3) 0.019(3) -0.002(2) 0.002(2) -0.003(2)
C14 0.033(4) 0.028(3) 0.025(3) 0.000(3) 0.007(3) 0.000(3)
C15 0.030(4) 0.033(4) 0.057(5) -0.005(4) -0.013(3) -0.004(3)
C16 0.041(4) 0.037(4) 0.030(4) -0.001(3) 0.022(3) -0.008(3)
C17 0.043(4) 0.024(3) 0.010(2) 0.001(2) 0.001(2) 0.002(3)
C18 0.043(4) 0.024(3) 0.017(3) 0.006(2) 0.003(3) 0.004(3)
C19 0.063(5) 0.024(3) 0.016(3) -0.002(2) -0.006(3) -0.007(3)
C20 0.060(5) 0.028(3) 0.017(3) 0.003(2) 0.013(3) 0.013(3)
C21 0.025(3) 0.032(3) 0.0048(19) -0.0011(19) -0.0071(18) 0.000(2)
C22 0.028(3) 0.040(4) 0.012(3) 0.001(2) -0.007(2) 0.004(3)
C23 0.009(2) 0.036(3) 0.029(3) -0.004(2) 0.011(2) 0.001(2)
C24 0.025(3) 0.050(4) 0.016(3) 0.006(3) 0.002(2) -0.001(3)
S1 0.0166(6) 0.0261(7) 0.0069(5) -0.0015(5) 0.0002(4) 0.0026(5)
O1 0.019(2) 0.029(2) 0.0093(17) -0.0033(15) 0.0003(15) 0.0023(17)
O2 0.032(3) 0.038(3) 0.0098(19) 0.0033(17) 0.0050(17) 0.010(2)
O3 0.016(2) 0.039(3) 0.021(2) -0.0067(19) 0.0002(17) -0.0020(18)
C25 0.019(2) 0.026(3) 0.006(2) -0.0023(19) 0.0003(18) 0.002(2)
C26 0.023(3) 0.028(3) 0.019(3) -0.005(2) 0.003(2) -0.003(2)
C27 0.028(3) 0.027(3) 0.023(3) -0.002(2) 0.002(2) 0.002(2)
C28 0.026(3) 0.037(3) 0.020(3) -0.007(3) -0.003(2) 0.009(3)
C29 0.015(3) 0.035(3) 0.035(3) -0.004(3) 0.000(2) 0.000(2)
C30 0.023(3) 0.026(3) 0.030(3) -0.001(2) 0.002(2) -0.001(2)
C31 0.035(4) 0.045(4) 0.038(4) -0.012(3) -0.005(3) 0.017(3)

loop_
_atom_type_symbol
_atom_type_description
_atom_type_scat_dispersion_real
_atom_type_scat_dispersion_imag
_atom_type_scat_source
C C 0.0033 0.0016 'International Tables Vol C Tables 4.2.6.8 and 6.1.1.4'
H H 0.0000 0.0000 'International Tables Vol C Tables 4.2.6.8 and 6.1.1.4'
O O 0.0106 0.0060 'International Tables Vol C Tables 4.2.6.8 and 6.1.1.4'
P P 0.1023 0.0942 'International Tables Vol C Tables 4.2.6.8 and 6.1.1.4'
S S 0.1246 0.1234 'International Tables Vol C Tables 4.2.6.8 and 6.1.1.4'
Ir Ir -1.4442 7.9887 'International Tables Vol C Tables 4.2.6.8 and 6.1.1.4'

loop_
_geom_angle_atom_site_label_1
_geom_angle_atom_site_label_2
_geom_angle_atom_site_label_3
_geom_angle
C1 Ir1 O1 174.62(19)
C1 Ir1 P2 82.81(17)
O1 Ir1 P2 93.36(12)
C1 Ir1 P1 83.46(17)
O1 Ir1 P1 99.97(12)
P2 Ir1 P1 165.29(5)
C1 Ir1 H1 88(3)
O1 Ir1 H1 96(3)
P2 Ir1 H1 87(3)
P1 Ir1 H1 98(3)
C7 P1 C9 104.3(3)
C7 P1 C13 102.2(3)
C9 P1 C13 113.2(3)
C7 P1 Ir1 101.8(2)
C9 P1 Ir1 119.1(2)
C13 P1 Ir1 113.3(2)
C8 P2 C21 107.2(3)
C8 P2 C17 103.8(3)
C21 P2 C17 112.1(3)
C8 P2 Ir1 102.3(2)
C21 P2 Ir1 108.8(2)
C17 P2 Ir1 121.3(2)
C2 C1 C6 116.9(5)
C2 C1 Ir1 122.1(4)
C6 C1 Ir1 121.0(4)
C3 C2 C1 121.4(5)
C3 C2 C7 119.2(6)
C1 C2 C7 119.1(5)
C4 C3 C2 120.7(6)
C4 C3 H3 119.6
C2 C3 H3 119.6
C5 C4 C3 119.1(6)
C5 C4 H4 120.4
C3 C4 H4 120.4
C4 C5 C6 121.4(6)
C4 C5 H5 119.3
C6 C5 H5 119.3
C5 C6 C1 120.4(6)
C5 C6 C8 119.5(5)
C1 C6 C8 120.1(5)
C2 C7 P1 109.9(4)
C2 C7 H7A 109.7
P1 C7 H7A 109.7
C2 C7 H7B 109.7
P1 C7 H7B 109.7
H7A C7 H7B 108.2
C6 C8 P2 108.4(4)
C6 C8 H8A 110.0
P2 C8 H8A 110.0
C6 C8 H8B 110.0
P2 C8 H8B 110.0
H8A C8 H8B 108.4
C11 C9 C10 108.6(5)
C11 C9 C12 109.5(5)
C10 C9 C12 109.7(5)
C11 C9 P1 105.6(4)
C10 C9 P1 113.2(5)
C12 C9 P1 110.1(4)
C9 C10 H10A 109.5
C9 C10 H10B 109.5
H10A C10 H10B 109.5
C9 C10 H10C 109.5
H10A C10 H10C 109.5
H10B C10 H10C 109.5
C9 C11 H11A 109.5
C9 C11 H11B 109.5
H11A C11 H11B 109.5
C9 C11 H11C 109.5
H11A C11 H11C 109.5
H11B C11 H11C 109.5
C9 C12 H12A 109.5
C9 C12 H12B 109.5
H12A C12 H12B 109.5
C9 C12 H12C 109.5
H12A C12 H12C 109.5
H12B C12 H12C 109.5
C15 C13 C16 108.7(7)
C15 C13 C14 109.2(6)
C16 C13 C14 108.6(6)
C15 C13 P1 103.2(5)
C16 C13 P1 111.7(5)
C14 C13 P1 115.2(5)
C13 C14 H14A 109.5
C13 C14 H14B 109.5
H14A C14 H14B 109.5
C13 C14 H14C 109.5
H14A C14 H14C 109.5
H14B C14 H14C 109.5
C13 C15 H15A 109.5
C13 C15 H15B 109.5
H15A C15 H15B 109.5
C13 C15 H15C 109.5
H15A C15 H15C 109.5
H15B C15 H15C 109.5
C13 C16 H16A 109.5
C13 C16 H16B 109.5
H16A C16 H16B 109.5
C13 C16 H16C 109.5
H16A C16 H16C 109.5
H16B C16 H16C 109.5
C19 C17 C20 108.8(6)
C19 C17 C18 108.8(6)
C20 C17 C18 109.6(6)
C19 C17 P2 106.8(5)
C20 C17 P2 110.6(5)
C18 C17 P2 112.3(4)
C17 C18 H18A 109.5
C17 C18 H18B 109.5
H18A C18 H18B 109.5
C17 C18 H18C 109.5
H18A C18 H18C 109.5
H18B C18 H18C 109.5
C17 C19 H19A 109.5
C17 C19 H19B 109.5
H19A C19 H19B 109.5
C17 C19 H19C 109.5
H19A C19 H19C 109.5
H19B C19 H19C 109.5
C17 C20 H20A 109.5
C17 C20 H20B 109.5
H20A C20 H20B 109.5
C17 C20 H20C 109.5
H20A C20 H20C 109.5
H20B C20 H20C 109.5
C24 C21 C23 110.3(6)
C24 C21 C22 107.8(6)
C23 C21 C22 105.3(5)
C24 C21 P2 111.7(4)
C23 C21 P2 106.7(4)
C22 C21 P2 114.7(5)
C21 C22 H22A 109.5
C21 C22 H22B 109.5
H22A C22 H22B 109.5
C21 C22 H22C 109.5
H22A C22 H22C 109.5
H22B C22 H22C 109.5
C21 C23 H23A 109.5
C21 C23 H23B 109.5
H23A C23 H23B 109.5
C21 C23 H23C 109.5
H23A C23 H23C 109.5
H23B C23 H23C 109.5
C21 C24 H24A 109.5
C21 C24 H24B 109.5
H24A C24 H24B 109.5
C21 C24 H24C 109.5
H24A C24 H24C 109.5
H24B C24 H24C 109.5
O2 S1 O3 115.3(3)
O2 S1 O1 111.0(3)
O3 S1 O1 112.3(3)
O2 S1 C25 106.7(3)
O3 S1 C25 106.9(3)
O1 S1 C25 103.6(3)
S1 O1 Ir1 133.2(3)
C26 C25 C30 120.4(6)
C26 C25 S1 121.1(5)
C30 C25 S1 118.4(5)
C25 C26 C27 119.5(6)
C25 C26 H26 120.2
C27 C26 H26 120.2
C28 C27 C26 121.0(7)
C28 C27 H27 119.5
C26 C27 H27 119.5
C29 C28 C27 118.8(6)
C29 C28 C31 119.8(7)
C27 C28 C31 121.4(7)
C28 C29 C30 120.4(6)
C28 C29 H29 119.8
C30 C29 H29 119.8
C25 C30 C29 119.8(6)
C25 C30 H30 120.1
C29 C30 H30 120.1
C28 C31 H31A 109.5
C28 C31 H31B 109.5
H31A C31 H31B 109.5
C28 C31 H31C 109.5
H31A C31 H31C 109.5
H31B C31 H31C 109.5

loop_
_geom_bond_atom_site_label_1
_geom_bond_atom_site_label_2
_geom_bond_distance
Ir1 C1 2.028(5)
Ir1 O1 2.216(4)
Ir1 P2 2.3196(15)
Ir1 P1 2.3327(15)
Ir1 H1 1.599(5)
P1 C7 1.843(6)
P1 C9 1.867(6)
P1 C13 1.880(7)
P2 C8 1.839(6)
P2 C21 1.856(6)
P2 C17 1.874(7)
C1 C2 1.410(8)
C1 C6 1.424(8)
C2 C3 1.400(8)
C2 C7 1.516(8)
C3 C4 1.387(8)
C3 H3 0.9500
C4 C5 1.378(9)
C4 H4 0.9500
C5 C6 1.402(8)
C5 H5 0.9500
C6 C8 1.505(9)
C7 H7A 0.9900
C7 H7B 0.9900
C8 H8A 0.9900
C8 H8B 0.9900
C9 C11 1.534(9)
C9 C10 1.541(9)
C9 C12 1.541(9)
C10 H10A 0.9800
C10 H10B 0.9800
C10 H10C 0.9800
C11 H11A 0.9800
C11 H11B 0.9800
C11 H11C 0.9800
C12 H12A 0.9800
C12 H12B 0.9800
C12 H12C 0.9800
C13 C15 1.535(10)
C13 C16 1.539(9)
C13 C14 1.543(10)
C14 H14A 0.9800
C14 H14B 0.9800
C14 H14C 0.9800
C15 H15A 0.9800
C15 H15B 0.9800
C15 H15C 0.9800
C16 H16A 0.9800
C16 H16B 0.9800
C16 H16C 0.9800
C17 C19 1.513(10)
C17 C20 1.538(10)
C17 C18 1.542(9)
C18 H18A 0.9800
C18 H18B 0.9800
C18 H18C 0.9800
C19 H19A 0.9800
C19 H19B 0.9800
C19 H19C 0.9800
C20 H20A 0.9800
C20 H20B 0.9800
C20 H20C 0.9800
C21 C24 1.526(9)
C21 C23 1.536(9)
C21 C22 1.568(9)
C22 H22A 0.9800
C22 H22B 0.9800
C22 H22C 0.9800
C23 H23A 0.9800
C23 H23B 0.9800
C23 H23C 0.9800
C24 H24A 0.9800
C24 H24B 0.9800
C24 H24C 0.9800
S1 O2 1.443(5)
S1 O3 1.449(5)
S1 O1 1.489(4)
S1 C25 1.777(6)
C25 C26 1.375(9)
C25 C30 1.391(9)
C26 C27 1.398(9)
C26 H26 0.9500
C27 C28 1.393(10)
C27 H27 0.9500
C28 C29 1.392(11)
C28 C31 1.516(10)
C29 C30 1.396(9)
C29 H29 0.9500
C30 H30 0.9500
C31 H31A 0.9800
C31 H31B 0.9800
C31 H31C 0.9800

loop_
_geom_torsion_atom_site_label_1
_geom_torsion_atom_site_label_2
_geom_torsion_atom_site_label_3
_geom_torsion_atom_site_label_4
_geom_torsion
C1 Ir1 P1 C7 -12.5(3)
O1 Ir1 P1 C7 163.3(3)
P2 Ir1 P1 C7 8.6(4)
C1 Ir1 P1 C9 101.5(3)
O1 Ir1 P1 C9 -82.7(2)
P2 Ir1 P1 C9 122.6(3)
C1 Ir1 P1 C13 -121.5(3)
O1 Ir1 P1 C13 54.3(3)
P2 Ir1 P1 C13 -100.4(3)
C1 Ir1 P2 C8 -18.0(3)
O1 Ir1 P2 C8 165.8(2)
P1 Ir1 P2 C8 -39.1(3)
C1 Ir1 P2 C21 95.1(3)
O1 Ir1 P2 C21 -81.1(2)
P1 Ir1 P2 C21 74.0(3)
C1 Ir1 P2 C17 -132.7(3)
O1 Ir1 P2 C17 51.1(3)
P1 Ir1 P2 C17 -153.8(3)
O1 Ir1 C1 C2 -125(2)
P2 Ir1 C1 C2 -169.5(5)
P1 Ir1 C1 C2 5.2(5)
O1 Ir1 C1 C6 56(2)
P2 Ir1 C1 C6 11.6(4)
P1 Ir1 C1 C6 -173.6(5)
C6 C1 C2 C3 0.0(9)
Ir1 C1 C2 C3 -178.9(5)
C6 C1 C2 C7 -174.1(6)
Ir1 C1 C2 C7 7.0(8)
C1 C2 C3 C4 -1.1(9)
C7 C2 C3 C4 173.0(6)
C2 C3 C4 C5 -0.2(10)
C3 C4 C5 C6 2.5(10)
C4 C5 C6 C1 -3.6(10)
C4 C5 C6 C8 175.6(6)
C2 C1 C6 C5 2.3(9)
Ir1 C1 C6 C5 -178.8(5)
C2 C1 C6 C8 -177.0(5)
Ir1 C1 C6 C8 1.9(8)
C3 C2 C7 P1 167.6(5)
C1 C2 C7 P1 -18.2(8)
C9 P1 C7 C2 -105.6(5)
C13 P1 C7 C2 136.2(5)
Ir1 P1 C7 C2 18.9(5)
C5 C6 C8 P2 162.2(5)
C1 C6 C8 P2 -18.5(7)
C21 P2 C8 C6 -91.0(5)
C17 P2 C8 C6 150.3(4)
Ir1 P2 C8 C6 23.4(4)
C7 P1 C9 C11 54.5(5)
C13 P1 C9 C11 164.8(4)
Ir1 P1 C9 C11 -58.1(5)
C7 P1 C9 C10 -64.2(5)
C13 P1 C9 C10 46.1(5)
Ir1 P1 C9 C10 -176.8(3)
C7 P1 C9 C12 172.7(4)
C13 P1 C9 C12 -77.0(5)
Ir1 P1 C9 C12 60.0(5)
C7 P1 C13 C15 -79.6(5)
C9 P1 C13 C15 168.8(5)
Ir1 P1 C13 C15 29.2(5)
C7 P1 C13 C16 163.8(5)
C9 P1 C13 C16 52.2(6)
Ir1 P1 C13 C16 -87.4(5)
C7 P1 C13 C14 39.3(6)
C9 P1 C13 C14 -72.3(5)
Ir1 P1 C13 C14 148.1(4)
C8 P2 C17 C19 -78.8(5)
C21 P2 C17 C19 165.9(5)
Ir1 P2 C17 C19 35.1(5)
C8 P2 C17 C20 163.0(5)
C21 P2 C17 C20 47.7(5)
Ir1 P2 C17 C20 -83.1(5)
C8 P2 C17 C18 40.3(6)
C21 P2 C17 C18 -75.0(6)
Ir1 P2 C17 C18 154.2(4)
C8 P2 C21 C24 167.8(5)
C17 P2 C21 C24 -79.0(5)
Ir1 P2 C21 C24 57.8(5)
C8 P2 C21 C23 47.1(5)
C17 P2 C21 C23 160.3(4)
Ir1 P2 C21 C23 -62.8(4)
C8 P2 C21 C22 -69.2(5)
C17 P2 C21 C22 44.0(5)
Ir1 P2 C21 C22 -179.1(4)
O2 S1 O1 Ir1 -100.5(4)
O3 S1 O1 Ir1 30.2(5)
C25 S1 O1 Ir1 145.3(4)
C1 Ir1 O1 S1 -158(2)
P2 Ir1 O1 S1 -113.3(4)
P1 Ir1 O1 S1 72.9(4)
O2 S1 C25 C26 126.6(5)
O3 S1 C25 C26 2.6(6)
O1 S1 C25 C26 -116.2(5)
O2 S1 C25 C30 -55.6(6)
O3 S1 C25 C30 -179.5(5)
O1 S1 C25 C30 61.7(5)
C30 C25 C26 C27 -2.7(9)
S1 C25 C26 C27 175.1(5)
C25 C26 C27 C28 0.5(10)
C26 C27 C28 C29 2.0(10)
C26 C27 C28 C31 -177.7(7)
C27 C28 C29 C30 -2.3(11)
C31 C28 C29 C30 177.4(7)
C26 C25 C30 C29 2.4(10)
S1 C25 C30 C29 -175.5(5)
C28 C29 C30 C25 0.1(11)
